data_2226382
loop_
_publ_author_name
'Suchetan, P. A.'
'Gowda, B. Thimme'
'Foro, Sabine'
'Fuess, Hartmut'

_publ_section_title
;
 <i>N</i>-(4-Methylbenzoyl)benzenesulfonamide
;
_journal_coeditor_code CI5108
_journal_issue 7
_journal_name_full 'Acta Crystallographica Section E'
_journal_page_first o1772
_journal_paper_doi 10.1107/S1600536810023974
_journal_volume 66
_journal_year 2010
_chemical_formula_iupac 'C14 H13 N O3 S'
_chemical_formula_moiety 'C14 H13 N O3 S'
_chemical_formula_sum 'C14 H13 N O3 S'
_chemical_formula_weight 275.31
_chemical_name_systematic
;
<i>N</i>-(4-Methylbenzoyl)benzenesulfonamide
;
_space_group_IT_number 2
_symmetry_cell_setting triclinic
_symmetry_space_group_name_Hall '-P 1'
_symmetry_space_group_name_H-M 'P -1'
_atom_sites_solution_hydrogens geom
_atom_sites_solution_primary direct
_atom_sites_solution_secondary difmap
_audit_creation_method SHELXL-97
_cell_angle_alpha 85.654(9)
_cell_angle_beta 83.667(9)
_cell_angle_gamma 81.949(9)
_cell_formula_units_Z 2
_cell_length_a 5.5519(6)
_cell_length_b 10.5410(10)
_cell_length_c 11.1050(10)
_cell_measurement_reflns_used 2679
_cell_measurement_temperature 299(2)
_cell_measurement_theta_max 27.72
_cell_measurement_theta_min 2.59
_cell_volume 638.36(11)
_computing_cell_refinement
;
CrysAlis RED (Oxford Diffraction, 2009)
;
_computing_data_collection
;
CrysAlis CCD (Oxford Diffraction, 2009)
;
_computing_data_reduction
;
CrysAlis RED (Oxford Diffraction, 2009)
;
_computing_molecular_graphics 'PLATON (Spek, 2009)'
_computing_publication_material 'SHELXL97 (Sheldrick, 2008)'
_computing_structure_refinement 'SHELXL97 (Sheldrick, 2008)'
_computing_structure_solution 'SHELXS97 (Sheldrick, 2008)'
_diffrn_ambient_temperature 299(2)
_diffrn_measured_fraction_theta_full 0.999
_diffrn_measured_fraction_theta_max 0.999
_diffrn_measurement_device_type
;
Oxford Diffraction Xcalibur diffractometer with a
Sapphire CCD detector
;
_diffrn_measurement_method
;
Rotation method data acquisition using \w and \f scans
;
_diffrn_radiation_monochromator graphite
_diffrn_radiation_source 'fine-focus sealed tube'
_diffrn_radiation_type MoK\a
_diffrn_radiation_wavelength 0.71073
_diffrn_reflns_av_R_equivalents 0.0166
_diffrn_reflns_av_sigmaI/netI 0.0181
_diffrn_reflns_limit_h_max 6
_diffrn_reflns_limit_h_min -6
_diffrn_reflns_limit_k_max 11
_diffrn_reflns_limit_k_min -13
_diffrn_reflns_limit_l_max 12
_diffrn_reflns_limit_l_min -13
_diffrn_reflns_number 4293
_diffrn_reflns_theta_full 26.37
_diffrn_reflns_theta_max 26.37
_diffrn_reflns_theta_min 2.61
_diffrn_standards_decay_% 0
_diffrn_standards_number 0
_exptl_absorpt_coefficient_mu 0.256
_exptl_absorpt_correction_T_max 0.9601
_exptl_absorpt_correction_T_min 0.9044
_exptl_absorpt_correction_type multi-scan
_exptl_absorpt_process_details
;
(CrysAlis RED; Oxford Diffraction, 2009)
;
_exptl_crystal_colour colourless
_exptl_crystal_density_diffrn 1.432
_exptl_crystal_density_method 'not measured'
_exptl_crystal_description Needle
_exptl_crystal_F_000 288
_exptl_crystal_size_max 0.40
_exptl_crystal_size_mid 0.32
_exptl_crystal_size_min 0.16
_refine_diff_density_max 0.243
_refine_diff_density_min -0.304
_refine_ls_extinction_method none
_refine_ls_goodness_of_fit_ref 1.081
_refine_ls_hydrogen_treatment constr
_refine_ls_matrix_type full
_refine_ls_number_parameters 173
_refine_ls_number_reflns 2595
_refine_ls_number_restraints 0
_refine_ls_restrained_S_all 1.081
_refine_ls_R_factor_all 0.0447
_refine_ls_R_factor_gt 0.0383
_refine_ls_shift/su_max 0.020
_refine_ls_shift/su_mean 0.000
_refine_ls_structure_factor_coef Fsqd
_refine_ls_weighting_details 'calc w=1/[\s^2^(Fo^2^)+(0.0564P)^2^+0.1768P] where P=(Fo^2^+2Fc^2^)/3'
_refine_ls_weighting_scheme calc
_refine_ls_wR_factor_gt 0.1055
_refine_ls_wR_factor_ref 0.1092
_reflns_number_gt 2207
_reflns_number_total 2595
_reflns_threshold_expression I>2\s(I)
_cod_data_source_file ci5108.cif
_cod_data_source_block I
_cod_database_code 2226382
_cod_database_fobs_code 2226382

loop_
_symmetry_equiv_pos_as_xyz
'x, y, z'
'-x, -y, -z'

loop_
_atom_site_type_symbol
_atom_site_label
_atom_site_fract_x
_atom_site_fract_y
_atom_site_fract_z
_atom_site_U_iso_or_equiv
_atom_site_adp_type
_atom_site_calc_flag
_atom_site_refinement_flags
_atom_site_occupancy
_atom_site_disorder_assembly
_atom_site_disorder_group
C C1 0.0535(3) 0.17087(15) 0.37945(14) 0.0370(3) Uani d . 1 . .
C C2 0.2512(3) 0.07861(18) 0.39763(17) 0.0491(4) Uani d . 1 . .
H H2 0.3709 0.0944 0.4448 0.059 Uiso calc R 1 . .
C C3 0.2687(4) -0.03734(19) 0.34486(19) 0.0557(5) Uani d . 1 . .
H H3 0.4008 -0.1001 0.3567 0.067 Uiso calc R 1 . .
C C4 0.0919(4) -0.06031(17) 0.27507(18) 0.0514(5) Uani d . 1 . .
H H4 0.1050 -0.1383 0.2394 0.062 Uiso calc R 1 . .
C C5 -0.1047(4) 0.03194(19) 0.25778(17) 0.0517(5) Uani d . 1 . .
H H5 -0.2241 0.0157 0.2106 0.062 Uiso calc R 1 . .
C C6 -0.1262(3) 0.14869(17) 0.31001(16) 0.0439(4) Uani d . 1 . .
H H6 -0.2592 0.2110 0.2985 0.053 Uiso calc R 1 . .
C C7 0.1508(3) 0.45512(14) 0.24545(14) 0.0362(3) Uani d . 1 . .
C C8 0.2982(3) 0.55415(14) 0.18611(13) 0.0345(3) Uani d . 1 . .
C C9 0.4790(3) 0.60283(16) 0.23892(15) 0.0393(4) Uani d . 1 . .
H H9 0.5113 0.5748 0.3177 0.047 Uiso calc R 1 . .
C C10 0.6111(3) 0.69266(17) 0.17506(15) 0.0429(4) Uani d . 1 . .
H H10 0.7328 0.7235 0.2113 0.051 Uiso calc R 1 . .
C C11 0.5653(3) 0.73765(16) 0.05771(15) 0.0403(4) Uani d . 1 . .
C C12 0.3825(3) 0.69012(18) 0.00681(16) 0.0471(4) Uani d . 1 . .
H H12 0.3477 0.7197 -0.0712 0.056 Uiso calc R 1 . .
C C13 0.2508(3) 0.60001(17) 0.06897(15) 0.0451(4) Uani d . 1 . .
H H13 0.1291 0.5695 0.0324 0.054 Uiso calc R 1 . .
C C14 0.7134(4) 0.83301(19) -0.01353(19) 0.0553(5) Uani d . 1 . .
H H14A 0.8409 0.7882 -0.0661 0.066 Uiso calc R 1 . .
H H14B 0.7844 0.8795 0.0415 0.066 Uiso calc R 1 . .
H H14C 0.6090 0.8920 -0.0613 0.066 Uiso calc R 1 . .
N N1 0.2026(3) 0.40757(13) 0.36175(13) 0.0466(4) Uani d . 1 . .
H H1N 0.3319 0.4262 0.3887 0.056 Uiso calc R 1 . .
O O1 0.1439(3) 0.29602(14) 0.55935(12) 0.0705(5) Uani d . 1 . .
O O2 -0.2229(3) 0.37520(13) 0.45410(13) 0.0618(4) Uani d . 1 . .
O O3 -0.0051(2) 0.41356(12) 0.19791(11) 0.0493(3) Uani d . 1 . .
S S1 0.02709(9) 0.31703(4) 0.45017(4) 0.04709(17) Uani d . 1 . .

loop_
_atom_site_aniso_label
_atom_site_aniso_U_11
_atom_site_aniso_U_22
_atom_site_aniso_U_33
_atom_site_aniso_U_12
_atom_site_aniso_U_13
_atom_site_aniso_U_23
C1 0.0466(9) 0.0344(8) 0.0314(8) -0.0135(7) -0.0018(6) 0.0008(6)
C2 0.0481(10) 0.0518(10) 0.0501(10) -0.0113(8) -0.0125(8) -0.0001(8)
C3 0.0556(11) 0.0452(10) 0.0633(12) -0.0003(8) -0.0039(9) 0.0008(9)
C4 0.0641(12) 0.0386(9) 0.0524(11) -0.0164(8) 0.0059(9) -0.0079(8)
C5 0.0555(11) 0.0545(11) 0.0510(11) -0.0219(9) -0.0081(8) -0.0105(8)
C6 0.0453(9) 0.0427(9) 0.0453(9) -0.0096(7) -0.0076(7) -0.0014(7)
C7 0.0448(9) 0.0310(8) 0.0330(8) -0.0035(6) -0.0065(6) -0.0027(6)
C8 0.0391(8) 0.0319(8) 0.0313(8) -0.0004(6) -0.0035(6) -0.0018(6)
C9 0.0429(9) 0.0439(9) 0.0313(8) -0.0054(7) -0.0071(6) 0.0016(6)
C10 0.0417(9) 0.0476(9) 0.0408(9) -0.0092(7) -0.0061(7) -0.0030(7)
C11 0.0419(9) 0.0359(8) 0.0397(8) 0.0000(7) 0.0026(7) -0.0005(6)
C12 0.0571(11) 0.0495(10) 0.0342(8) -0.0070(8) -0.0097(7) 0.0074(7)
C13 0.0524(10) 0.0494(10) 0.0366(9) -0.0127(8) -0.0145(7) 0.0030(7)
C14 0.0585(12) 0.0500(11) 0.0552(11) -0.0114(9) 0.0036(9) 0.0053(9)
N1 0.0680(10) 0.0420(8) 0.0359(7) -0.0246(7) -0.0154(7) 0.0053(6)
O1 0.1269(14) 0.0621(9) 0.0333(7) -0.0439(9) -0.0218(7) 0.0059(6)
O2 0.0745(10) 0.0493(8) 0.0565(8) -0.0036(7) 0.0148(7) -0.0111(6)
O3 0.0544(7) 0.0519(7) 0.0459(7) -0.0172(6) -0.0166(6) 0.0056(5)
S1 0.0756(3) 0.0393(2) 0.0295(2) -0.0204(2) -0.00330(19) -0.00178(16)

loop_
_atom_type_symbol
_atom_type_description
_atom_type_scat_dispersion_real
_atom_type_scat_dispersion_imag
_atom_type_scat_source
C C 0.0033 0.0016 'International Tables Vol C Tables 4.2.6.8 and 6.1.1.4'
H H 0.0000 0.0000 'International Tables Vol C Tables 4.2.6.8 and 6.1.1.4'
N N 0.0061 0.0033 'International Tables Vol C Tables 4.2.6.8 and 6.1.1.4'
O O 0.0106 0.0060 'International Tables Vol C Tables 4.2.6.8 and 6.1.1.4'
S S 0.1246 0.1234 'International Tables Vol C Tables 4.2.6.8 and 6.1.1.4'

loop_
_geom_angle_atom_site_label_1
_geom_angle_atom_site_label_2
_geom_angle_atom_site_label_3
_geom_angle_site_symmetry_1
_geom_angle_site_symmetry_3
_geom_angle
_geom_angle_publ_flag
C6 C1 C2 . . 121.09(16) ?
C6 C1 S1 . . 119.75(13) ?
C2 C1 S1 . . 119.13(13) ?
C3 C2 C1 . . 119.19(17) ?
C3 C2 H2 . . 120.4 ?
C1 C2 H2 . . 120.4 ?
C4 C3 C2 . . 120.29(18) ?
C4 C3 H3 . . 119.9 ?
C2 C3 H3 . . 119.9 ?
C3 C4 C5 . . 120.12(17) ?
C3 C4 H4 . . 119.9 ?
C5 C4 H4 . . 119.9 ?
C4 C5 C6 . . 120.56(17) ?
C4 C5 H5 . . 119.7 ?
C6 C5 H5 . . 119.7 ?
C1 C6 C5 . . 118.75(17) ?
C1 C6 H6 . . 120.6 ?
C5 C6 H6 . . 120.6 ?
O3 C7 N1 . . 119.51(15) ?
O3 C7 C8 . . 123.77(14) ?
N1 C7 C8 . . 116.70(14) ?
C9 C8 C13 . . 118.37(15) ?
C9 C8 C7 . . 124.69(14) ?
C13 C8 C7 . . 116.93(14) ?
C10 C9 C8 . . 120.45(15) ?
C10 C9 H9 . . 119.8 ?
C8 C9 H9 . . 119.8 ?
C9 C10 C11 . . 121.20(16) ?
C9 C10 H10 . . 119.4 ?
C11 C10 H10 . . 119.4 ?
C12 C11 C10 . . 117.86(15) ?
C12 C11 C14 . . 120.74(16) ?
C10 C11 C14 . . 121.39(16) ?
C13 C12 C11 . . 121.56(16) ?
C13 C12 H12 . . 119.2 ?
C11 C12 H12 . . 119.2 ?
C12 C13 C8 . . 120.55(16) ?
C12 C13 H13 . . 119.7 ?
C8 C13 H13 . . 119.7 ?
C11 C14 H14A . . 109.5 ?
C11 C14 H14B . . 109.5 ?
H14A C14 H14B . . 109.5 ?
C11 C14 H14C . . 109.5 ?
H14A C14 H14C . . 109.5 ?
H14B C14 H14C . . 109.5 ?
C7 N1 S1 . . 123.07(12) ?
C7 N1 H1N . . 118.5 ?
S1 N1 H1N . . 118.5 ?
O1 S1 O2 . . 119.65(10) ?
O1 S1 N1 . . 103.47(8) ?
O2 S1 N1 . . 109.71(8) ?
O1 S1 C1 . . 109.18(9) ?
O2 S1 C1 . . 108.24(8) ?
N1 S1 C1 . . 105.73(8) ?

loop_
_geom_bond_atom_site_label_1
_geom_bond_atom_site_label_2
_geom_bond_site_symmetry_2
_geom_bond_distance
_geom_bond_publ_flag
C1 C6 . 1.381(2) ?
C1 C2 . 1.382(3) ?
C1 S1 . 1.7626(16) ?
C2 C3 . 1.382(3) ?
C2 H2 . 0.93 ?
C3 C4 . 1.373(3) ?
C3 H3 . 0.93 ?
C4 C5 . 1.376(3) ?
C4 H4 . 0.93 ?
C5 C6 . 1.385(3) ?
C5 H5 . 0.93 ?
C6 H6 . 0.93 ?
C7 O3 . 1.209(2) ?
C7 N1 . 1.395(2) ?
C7 C8 . 1.487(2) ?
C8 C9 . 1.391(2) ?
C8 C13 . 1.393(2) ?
C9 C10 . 1.384(2) ?
C9 H9 . 0.93 ?
C10 C11 . 1.391(2) ?
C10 H10 . 0.93 ?
C11 C12 . 1.383(2) ?
C11 C14 . 1.510(2) ?
C12 C13 . 1.377(2) ?
C12 H12 . 0.93 ?
C13 H13 . 0.93 ?
C14 H14A . 0.96 ?
C14 H14B . 0.96 ?
C14 H14C . 0.96 ?
N1 S1 . 1.6529(15) ?
N1 H1N . 0.86 ?
O1 S1 . 1.4257(14) ?
O2 S1 . 1.4340(15) ?

loop_
_geom_torsion_atom_site_label_1
_geom_torsion_atom_site_label_2
_geom_torsion_atom_site_label_3
_geom_torsion_atom_site_label_4
_geom_torsion_site_symmetry_1
_geom_torsion_site_symmetry_2
_geom_torsion_site_symmetry_3
_geom_torsion_site_symmetry_4
_geom_torsion
_geom_torsion_publ_flag
C6 C1 C2 C3 . . . . 0.2(3) ?
S1 C1 C2 C3 . . . . 178.30(14) ?
C1 C2 C3 C4 . . . . 0.1(3) ?
C2 C3 C4 C5 . . . . -0.3(3) ?
C3 C4 C5 C6 . . . . 0.2(3) ?
C2 C1 C6 C5 . . . . -0.4(3) ?
S1 C1 C6 C5 . . . . -178.42(13) ?
C4 C5 C6 C1 . . . . 0.2(3) ?
O3 C7 C8 C9 . . . . -179.72(16) ?
N1 C7 C8 C9 . . . . -0.9(2) ?
O3 C7 C8 C13 . . . . -0.1(2) ?
N1 C7 C8 C13 . . . . 178.70(15) ?
C13 C8 C9 C10 . . . . -1.3(2) ?
C7 C8 C9 C10 . . . . 178.29(15) ?
C8 C9 C10 C11 . . . . 0.8(3) ?
C9 C10 C11 C12 . . . . 0.2(3) ?
C9 C10 C11 C14 . . . . -178.37(16) ?
C10 C11 C12 C13 . . . . -0.7(3) ?
C14 C11 C12 C13 . . . . 177.89(17) ?
C11 C12 C13 C8 . . . . 0.2(3) ?
C9 C8 C13 C12 . . . . 0.8(3) ?
C7 C8 C13 C12 . . . . -178.80(16) ?
O3 C7 N1 S1 . . . . -12.2(2) ?
C8 C7 N1 S1 . . . . 168.97(11) ?
C7 N1 S1 O1 . . . . -177.83(14) ?
C7 N1 S1 O2 . . . . -49.07(16) ?
C7 N1 S1 C1 . . . . 67.44(15) ?
C6 C1 S1 O1 . . . . 149.92(14) ?
C2 C1 S1 O1 . . . . -28.17(17) ?
C6 C1 S1 O2 . . . . 18.16(16) ?
C2 C1 S1 O2 . . . . -159.93(14) ?
C6 C1 S1 N1 . . . . -99.34(14) ?
C2 C1 S1 N1 . . . . 82.58(15) ?

loop_
_cod_related_entry_id
_cod_related_entry_database
_cod_related_entry_code
1 ChemSpider 664178
